data_4071596
loop_
_publ_author_name
'Grotjahn, Douglas B.'
'Zeng, Xi'
'Cooksy, Andrew L.'
'Kassel, W. Scott'
'DiPasquale, Antonio G.'
'Zakharov, Lev N.'
'Rheingold, Arnold L.'

_publ_section_title
;
 Experimental and Computational Study of the Transformation of Terminal
 Alkynes to Vinylidene Ligands ontrans-(Chloro)bis(phosphine)Rh Fragments
 and Effects of Phosphine Substituents
;
_journal_issue 14
_journal_name_full Organometallics
_journal_page_first 3626
_journal_paper_doi 10.1021/om8002569
_journal_volume 27
_journal_year 2008
_chemical_formula_sum 'C29 H56 Cl3 N4 P2 Rh'
_chemical_formula_weight 731.98
_chemical_name_systematic
; 
 ? 
;
_space_group_IT_number 14
_symmetry_cell_setting monoclinic
_symmetry_space_group_name_Hall '-P 2ybc'
_symmetry_space_group_name_H-M 'P 1 21/c 1'
_atom_sites_solution_hydrogens geom
_atom_sites_solution_primary direct
_atom_sites_solution_secondary difmap
_audit_creation_method SHELXL-97
_cell_angle_alpha 90.00
_cell_angle_beta 97.2960(10)
_cell_angle_gamma 90.00
_cell_formula_units_Z 4
_cell_length_a 14.1238(9)
_cell_length_b 13.6555(9)
_cell_length_c 18.8057(12)
_cell_measurement_reflns_used 6733
_cell_measurement_temperature 213(2)
_cell_measurement_theta_max 28.23
_cell_measurement_theta_min 2.46
_cell_volume 3597.6(4)
_computing_cell_refinement 'Bruker SMART'
_computing_data_collection 'Bruker SMART'
_computing_data_reduction 'Bruker SAINT'
_computing_molecular_graphics 'Bruker SHELXTL'
_computing_publication_material 'Bruker SHELXTL'
_computing_structure_refinement 'SHELXL-97 (Sheldrick, 1997)'
_computing_structure_solution 'SHELXS-97 (Sheldrick, 1990)'
_diffrn_ambient_temperature 213(2)
_diffrn_measured_fraction_theta_full 0.988
_diffrn_measured_fraction_theta_max 0.948
_diffrn_measurement_device_type 'CCD area detector'
_diffrn_measurement_method 'phi and omega scans'
_diffrn_radiation_monochromator graphite
_diffrn_radiation_source 'fine-focus sealed tube'
_diffrn_radiation_type MoK\a
_diffrn_radiation_wavelength 0.71073
_diffrn_reflns_av_R_equivalents 0.0258
_diffrn_reflns_av_sigmaI/netI 0.0251
_diffrn_reflns_limit_h_max 18
_diffrn_reflns_limit_h_min -18
_diffrn_reflns_limit_k_max 18
_diffrn_reflns_limit_k_min -17
_diffrn_reflns_limit_l_max 22
_diffrn_reflns_limit_l_min -24
_diffrn_reflns_number 25209
_diffrn_reflns_theta_full 25.00
_diffrn_reflns_theta_max 28.23
_diffrn_reflns_theta_min 2.08
_exptl_absorpt_coefficient_mu 0.811
_exptl_absorpt_correction_T_max 1.000
_exptl_absorpt_correction_T_min 0.745
_exptl_absorpt_correction_type multi-scan
_exptl_absorpt_process_details SADABS
_exptl_crystal_colour orange
_exptl_crystal_density_diffrn 1.351
_exptl_crystal_density_method 'not measured'
_exptl_crystal_description plate
_exptl_crystal_F_000 1536
_exptl_crystal_size_max 0.50
_exptl_crystal_size_mid 0.45
_exptl_crystal_size_min 0.08
_refine_diff_density_max 0.963
_refine_diff_density_min -0.996
_refine_diff_density_rms 0.081
_refine_ls_extinction_method none
_refine_ls_goodness_of_fit_ref 1.045
_refine_ls_hydrogen_treatment constr
_refine_ls_matrix_type full
_refine_ls_number_parameters 368
_refine_ls_number_reflns 8413
_refine_ls_number_restraints 0
_refine_ls_restrained_S_all 1.045
_refine_ls_R_factor_all 0.0347
_refine_ls_R_factor_gt 0.0324
_refine_ls_shift/su_max 0.001
_refine_ls_shift/su_mean 0.000
_refine_ls_structure_factor_coef Fsqd
_refine_ls_weighting_details 'calc w=1/[\s^2^(Fo^2^)+(0.0598P)^2^+2.2218P] where P=(Fo^2^+2Fc^2^)/3'
_refine_ls_weighting_scheme calc
_refine_ls_wR_factor_gt 0.0937
_refine_ls_wR_factor_ref 0.0962
_reflns_number_gt 7769
_reflns_number_total 8413
_reflns_threshold_expression >2sigma(I)
_cod_data_source_file om8002569-file002.cif
_cod_data_source_block grot119
_cod_depositor_comments
;
The following automatic conversions were performed:

'_symmetry_cell_setting' value 'Monoclinic' changed to 'monoclinic'
according to /home/saulius/struct/CIF-dictionaries/cif_core.dic
dictionary named 'cif_core.dic' version 2.4.1 from
2010-06-29.

'_exptl_absorpt_correction_type' value 'Multi-Scan'
changed to 'multi-scan' according to
/home/saulius/struct/CIF-dictionaries/cif_core.dic dictionary named
'cif_core.dic' version 2.4.1 from 2010-06-29.

Automatic conversion script
Id: cif_fix_values 1715 2011-07-08 13:25:40Z adriana 
;
_cod_original_sg_symbol_H-M P2(1)/c
_cod_database_code 4071596

loop_
_symmetry_equiv_pos_as_xyz
'x, y, z'
'-x, y+1/2, -z+1/2'
'-x, -y, -z'
'x, -y-1/2, z-1/2'

loop_
_atom_site_label
_atom_site_type_symbol
_atom_site_fract_x
_atom_site_fract_y
_atom_site_fract_z
_atom_site_U_iso_or_equiv
_atom_site_adp_type
_atom_site_occupancy
_atom_site_symmetry_multiplicity
_atom_site_calc_flag
_atom_site_refinement_flags
Rh1 Rh 0.565038(9) 0.792480(10) 0.806926(7) 0.01936(6) Uani 1 1 d .
P1 P 0.55797(3) 0.82545(4) 0.69075(2) 0.02116(10) Uani 1 1 d .
P2 P 0.71927(3) 0.77983(4) 0.83863(3) 0.02170(10) Uani 1 1 d .
Cl1 Cl 0.53317(4) 0.76009(5) 0.92612(3) 0.03451(12) Uani 1 1 d .
N1 N 0.41211(12) 0.80827(12) 0.75776(9) 0.0245(3) Uani 1 1 d .
N2 N 0.34836(13) 0.81052(15) 0.64399(9) 0.0318(4) Uani 1 1 d .
N3 N 0.85235(12) 0.79450(12) 0.96068(9) 0.0258(3) Uani 1 1 d .
N4 N 0.74422(12) 0.91254(12) 0.95781(9) 0.0265(3) Uani 1 1 d .
C1 C 0.43001(13) 0.81485(17) 0.68981(10) 0.0254(4) Uani 1 1 d .
C2 C 0.27507(16) 0.80268(18) 0.68609(13) 0.0351(5) Uani 1 1 d .
H2 H 0.2096 0.7989 0.6693 0.042 Uiso 1 1 calc R
C3 C 0.31444(14) 0.80134(15) 0.75605(12) 0.0279(4) Uani 1 1 d .
C4 C 0.26447(15) 0.79590(16) 0.82205(13) 0.0331(5) Uani 1 1 d .
C5 C 0.28577(19) 0.69701(18) 0.85929(15) 0.0409(5) Uani 1 1 d .
H5A H 0.2631 0.6445 0.8268 0.061 Uiso 1 1 calc R
H5B H 0.2536 0.6936 0.9018 0.061 Uiso 1 1 calc R
H5C H 0.3541 0.6903 0.8728 0.061 Uiso 1 1 calc R
C6 C 0.30127(19) 0.87845(19) 0.87334(14) 0.0431(5) Uani 1 1 d .
H6A H 0.3698 0.8722 0.8856 0.065 Uiso 1 1 calc R
H6B H 0.2706 0.8743 0.9166 0.065 Uiso 1 1 calc R
H6C H 0.2867 0.9412 0.8503 0.065 Uiso 1 1 calc R
C7 C 0.15658(18) 0.8073(3) 0.80123(17) 0.0545(8) Uani 1 1 d .
H7A H 0.1434 0.8698 0.7776 0.082 Uiso 1 1 calc R
H7B H 0.1248 0.8044 0.8440 0.082 Uiso 1 1 calc R
H7C H 0.1332 0.7548 0.7689 0.082 Uiso 1 1 calc R
C8 C 0.33567(18) 0.8082(2) 0.56577(13) 0.0441(6) Uani 1 1 d .
H8A H 0.3135 0.8716 0.5473 0.066 Uiso 1 1 calc R
H8B H 0.2890 0.7585 0.5491 0.066 Uiso 1 1 calc R
H8C H 0.3961 0.7928 0.5489 0.066 Uiso 1 1 calc R
C9 C 0.58307(15) 0.75018(16) 0.61383(10) 0.0285(4) Uani 1 1 d .
H9 H 0.5448 0.7783 0.5709 0.034 Uiso 1 1 calc R
C10 C 0.54902(19) 0.64509(18) 0.62019(13) 0.0416(5) Uani 1 1 d .
H10A H 0.5540 0.6105 0.5758 0.062 Uiso 1 1 calc R
H10B H 0.4831 0.6452 0.6296 0.062 Uiso 1 1 calc R
H10C H 0.5883 0.6127 0.6593 0.062 Uiso 1 1 calc R
C11 C 0.68698(16) 0.7554(2) 0.60034(12) 0.0393(5) Uani 1 1 d .
H11A H 0.7263 0.7191 0.6373 0.059 Uiso 1 1 calc R
H11B H 0.7075 0.8232 0.6012 0.059 Uiso 1 1 calc R
H11C H 0.6933 0.7272 0.5538 0.059 Uiso 1 1 calc R
C12 C 0.57864(15) 0.95299(15) 0.66325(11) 0.0284(4) Uani 1 1 d .
H12 H 0.6485 0.9639 0.6705 0.034 Uiso 1 1 calc R
C13 C 0.5439(2) 0.97750(18) 0.58506(12) 0.0417(5) Uani 1 1 d .
H13A H 0.4756 0.9662 0.5755 0.063 Uiso 1 1 calc R
H13B H 0.5765 0.9362 0.5540 0.063 Uiso 1 1 calc R
H13C H 0.5573 1.0457 0.5760 0.063 Uiso 1 1 calc R
C14 C 0.53504(18) 1.02285(16) 0.71394(13) 0.0383(5) Uani 1 1 d .
H14A H 0.5515 1.0898 0.7034 0.057 Uiso 1 1 calc R
H14B H 0.5598 1.0074 0.7631 0.057 Uiso 1 1 calc R
H14C H 0.4662 1.0156 0.7074 0.057 Uiso 1 1 calc R
C15 C 0.77229(13) 0.82986(14) 0.92531(10) 0.0236(4) Uani 1 1 d .
C16 C 0.81041(15) 0.92855(16) 1.01650(11) 0.0301(4) Uani 1 1 d .
H16 H 0.8102 0.9801 1.0496 0.036 Uiso 1 1 calc R
C17 C 0.87639(14) 0.85612(15) 1.01791(10) 0.0277(4) Uani 1 1 d .
C18 C 0.96435(15) 0.83765(18) 1.07100(12) 0.0353(5) Uani 1 1 d .
C19 C 1.05337(17) 0.8480(2) 1.03271(15) 0.0511(7) Uani 1 1 d .
H19A H 1.0505 0.8008 0.9940 0.077 Uiso 1 1 calc R
H19B H 1.1100 0.8361 1.0665 0.077 Uiso 1 1 calc R
H19C H 1.0560 0.9137 1.0134 0.077 Uiso 1 1 calc R
C20 C 0.9607(2) 0.7341(2) 1.10063(15) 0.0496(7) Uani 1 1 d .
H20A H 0.9060 0.7278 1.1266 0.074 Uiso 1 1 calc R
H20B H 1.0187 0.7211 1.1328 0.074 Uiso 1 1 calc R
H20C H 0.9553 0.6876 1.0614 0.074 Uiso 1 1 calc R
C21 C 0.9692(2) 0.9126(3) 1.13211(15) 0.0573(7) Uani 1 1 d .
H21A H 0.9753 0.9779 1.1130 0.086 Uiso 1 1 calc R
H21B H 1.0241 0.8986 1.1671 0.086 Uiso 1 1 calc R
H21C H 0.9115 0.9086 1.1549 0.086 Uiso 1 1 calc R
C22 C 0.66257(16) 0.97592(17) 0.93657(12) 0.0358(5) Uani 1 1 d .
H22A H 0.6847 1.0390 0.9216 0.054 Uiso 1 1 calc R
H22B H 0.6268 0.9849 0.9769 0.054 Uiso 1 1 calc R
H22C H 0.6217 0.9461 0.8971 0.054 Uiso 1 1 calc R
C23 C 0.76653(15) 0.65346(15) 0.84966(11) 0.0296(4) Uani 1 1 d .
H23 H 0.8361 0.6576 0.8650 0.036 Uiso 1 1 calc R
C24 C 0.72149(18) 0.59785(17) 0.90714(13) 0.0402(5) Uani 1 1 d .
H24A H 0.6527 0.5972 0.8950 0.060 Uiso 1 1 calc R
H24B H 0.7379 0.6298 0.9531 0.060 Uiso 1 1 calc R
H24C H 0.7452 0.5311 0.9099 0.060 Uiso 1 1 calc R
C25 C 0.75116(19) 0.59856(18) 0.77839(13) 0.0431(6) Uani 1 1 d .
H25A H 0.7742 0.5319 0.7854 0.065 Uiso 1 1 calc R
H25B H 0.7859 0.6312 0.7439 0.065 Uiso 1 1 calc R
H25C H 0.6836 0.5977 0.7606 0.065 Uiso 1 1 calc R
C26 C 0.80000(14) 0.84187(16) 0.78124(11) 0.0286(4) Uani 1 1 d .
H26 H 0.7760 0.8263 0.7307 0.034 Uiso 1 1 calc R
C27 C 0.90473(16) 0.8109(2) 0.79394(14) 0.0403(5) Uani 1 1 d .
H27A H 0.9411 0.8493 0.7635 0.060 Uiso 1 1 calc R
H27B H 0.9100 0.7420 0.7826 0.060 Uiso 1 1 calc R
H27C H 0.9296 0.8218 0.8438 0.060 Uiso 1 1 calc R
C28 C 0.79333(16) 0.95283(17) 0.78984(13) 0.0374(5) Uani 1 1 d .
H28A H 0.8277 0.9722 0.8356 0.056 Uiso 1 1 calc R
H28B H 0.7269 0.9718 0.7879 0.056 Uiso 1 1 calc R
H28C H 0.8212 0.9850 0.7515 0.056 Uiso 1 1 calc R
C1S C 0.0276(3) 0.5947(4) 0.9125(2) 0.0903(13) Uani 1 1 d .
H1S1 H 0.0438 0.6624 0.9014 0.108 Uiso 1 1 calc R
H1S2 H -0.0307 0.5965 0.9357 0.108 Uiso 1 1 calc R
Cl1S Cl 0.11818(8) 0.54736(11) 0.97186(8) 0.1136(5) Uani 1 1 d .
Cl2S Cl 0.00473(11) 0.53047(11) 0.83358(7) 0.1114(5) Uani 1 1 d .

loop_
_atom_site_aniso_label
_atom_site_aniso_U_11
_atom_site_aniso_U_22
_atom_site_aniso_U_33
_atom_site_aniso_U_23
_atom_site_aniso_U_13
_atom_site_aniso_U_12
Rh1 0.01786(9) 0.02497(10) 0.01469(9) 0.00027(5) -0.00010(6) 0.00038(5)
P1 0.0196(2) 0.0278(2) 0.0156(2) 0.00004(17) 0.00071(16) 0.00223(17)
P2 0.0192(2) 0.0262(2) 0.0187(2) -0.00035(17) -0.00131(17) 0.00078(17)
Cl1 0.0314(2) 0.0541(3) 0.0178(2) 0.0050(2) 0.00208(18) -0.0042(2)
N1 0.0199(7) 0.0313(8) 0.0216(8) -0.0010(6) 0.0007(6) 0.0013(6)
N2 0.0237(8) 0.0486(11) 0.0216(9) -0.0018(7) -0.0036(7) -0.0005(7)
N3 0.0224(8) 0.0317(9) 0.0222(8) 0.0012(6) -0.0018(6) -0.0014(6)
N4 0.0266(8) 0.0277(8) 0.0247(8) -0.0017(6) 0.0005(6) 0.0005(6)
C1 0.0210(9) 0.0340(10) 0.0201(9) -0.0007(7) -0.0014(7) 0.0022(7)
C2 0.0208(9) 0.0512(13) 0.0320(12) -0.0003(9) -0.0021(8) -0.0011(8)
C3 0.0197(9) 0.0338(10) 0.0299(11) -0.0005(8) 0.0021(8) 0.0007(7)
C4 0.0223(9) 0.0430(13) 0.0348(12) 0.0035(9) 0.0068(9) 0.0029(8)
C5 0.0396(12) 0.0424(13) 0.0418(13) 0.0062(10) 0.0089(11) -0.0032(10)
C6 0.0487(13) 0.0446(13) 0.0389(13) -0.0066(10) 0.0163(11) 0.0066(11)
C7 0.0238(11) 0.088(2) 0.0530(17) 0.0135(15) 0.0111(11) 0.0062(12)
C8 0.0356(12) 0.0700(17) 0.0237(11) -0.0031(11) -0.0079(9) 0.0002(11)
C9 0.0309(10) 0.0372(11) 0.0171(9) -0.0047(8) 0.0015(7) 0.0046(8)
C10 0.0523(14) 0.0369(12) 0.0341(12) -0.0101(10) -0.0009(10) 0.0030(10)
C11 0.0329(11) 0.0599(15) 0.0258(10) -0.0092(10) 0.0061(8) 0.0103(10)
C12 0.0328(10) 0.0292(10) 0.0225(9) 0.0038(7) 0.0011(8) 0.0007(8)
C13 0.0597(15) 0.0382(12) 0.0252(10) 0.0083(9) -0.0020(10) 0.0004(11)
C14 0.0507(13) 0.0291(11) 0.0346(11) 0.0003(9) 0.0037(10) 0.0076(9)
C15 0.0231(8) 0.0266(9) 0.0201(9) 0.0008(7) -0.0005(7) -0.0014(7)
C16 0.0330(10) 0.0322(10) 0.0245(9) -0.0035(8) 0.0011(8) -0.0049(8)
C17 0.0263(9) 0.0348(10) 0.0211(9) 0.0016(8) -0.0004(7) -0.0075(8)
C18 0.0278(10) 0.0483(13) 0.0273(10) 0.0036(9) -0.0062(8) -0.0078(9)
C19 0.0266(11) 0.0757(19) 0.0492(15) 0.0118(13) -0.0019(10) -0.0078(11)
C20 0.0412(13) 0.0604(16) 0.0426(14) 0.0188(13) -0.0127(11) -0.0062(12)
C21 0.0516(15) 0.078(2) 0.0371(14) -0.0136(14) -0.0157(12) -0.0056(14)
C22 0.0364(11) 0.0340(11) 0.0357(11) -0.0035(9) -0.0009(9) 0.0086(9)
C23 0.0285(9) 0.0266(10) 0.0318(10) -0.0022(8) -0.0036(8) 0.0056(8)
C24 0.0481(13) 0.0301(11) 0.0405(13) 0.0057(9) -0.0021(10) 0.0013(10)
C25 0.0514(14) 0.0362(12) 0.0395(13) -0.0112(10) -0.0026(11) 0.0083(10)
C26 0.0212(8) 0.0425(11) 0.0218(9) 0.0011(8) 0.0018(7) -0.0013(8)
C27 0.0230(10) 0.0622(15) 0.0362(12) 0.0031(11) 0.0061(9) 0.0013(10)
C28 0.0346(11) 0.0408(12) 0.0366(12) 0.0079(9) 0.0035(9) -0.0086(9)
C1S 0.091(3) 0.087(3) 0.085(3) 0.011(2) -0.018(2) 0.014(2)
Cl1S 0.0706(6) 0.1316(11) 0.1269(10) 0.0527(9) -0.0332(6) -0.0176(7)
Cl2S 0.1225(10) 0.1247(10) 0.0832(7) -0.0154(7) -0.0014(7) 0.0575(8)

loop_
_atom_type_symbol
_atom_type_description
_atom_type_scat_dispersion_real
_atom_type_scat_dispersion_imag
_atom_type_scat_source
C C 0.0033 0.0016 'International Tables Vol C Tables 4.2.6.8 and 6.1.1.4'
H H 0.0000 0.0000 'International Tables Vol C Tables 4.2.6.8 and 6.1.1.4'
N N 0.0061 0.0033 'International Tables Vol C Tables 4.2.6.8 and 6.1.1.4'
P P 0.1023 0.0942 'International Tables Vol C Tables 4.2.6.8 and 6.1.1.4'
Cl Cl 0.1484 0.1585 'International Tables Vol C Tables 4.2.6.8 and 6.1.1.4'
Rh Rh -1.1178 0.9187 'International Tables Vol C Tables 4.2.6.8 and 6.1.1.4'

loop_
_geom_angle_atom_site_label_1
_geom_angle_atom_site_label_2
_geom_angle_atom_site_label_3
_geom_angle
P2 Rh1 P1 101.694(18)
P2 Rh1 N1 171.50(5)
P1 Rh1 N1 69.83(5)
P2 Rh1 Cl1 91.684(19)
P1 Rh1 Cl1 166.621(19)
N1 Rh1 Cl1 96.79(5)
C1 P1 C9 103.81(9)
C1 P1 C12 105.38(10)
C9 P1 C12 104.62(10)
C1 P1 Rh1 85.04(6)
C9 P1 Rh1 132.01(7)
C12 P1 Rh1 118.48(7)
C15 P2 C23 98.43(9)
C15 P2 C26 97.70(9)
C23 P2 C26 104.43(10)
C15 P2 Rh1 119.43(6)
C23 P2 Rh1 115.82(7)
C26 P2 Rh1 117.73(7)
C1 N1 C3 107.01(17)
C1 N1 Rh1 96.38(12)
C3 N1 Rh1 155.29(15)
C1 N2 C2 106.16(17)
C1 N2 C8 129.03(19)
C2 N2 C8 124.72(19)
C15 N3 C17 106.23(17)
C15 N4 C16 106.56(16)
C15 N4 C22 129.27(17)
C16 N4 C22 124.16(18)
N1 C1 N2 110.92(17)
N1 C1 P1 107.80(13)
N2 C1 P1 141.27(15)
C3 C2 N2 108.07(19)
C2 C3 N1 107.82(19)
C2 C3 C4 128.4(2)
N1 C3 C4 123.81(19)
C3 C4 C6 109.02(18)
C3 C4 C7 109.8(2)
C6 C4 C7 109.5(2)
C3 C4 C5 109.55(18)
C6 C4 C5 109.2(2)
C7 C4 C5 109.7(2)
C11 C9 C10 112.2(2)
C11 C9 P1 112.95(15)
C10 C9 P1 111.66(15)
C13 C12 C14 110.93(18)
C13 C12 P1 115.63(16)
C14 C12 P1 108.79(14)
N3 C15 N4 110.70(16)
N3 C15 P2 122.31(15)
N4 C15 P2 126.55(14)
C17 C16 N4 107.22(18)
C16 C17 N3 109.29(18)
C16 C17 C18 129.7(2)
N3 C17 C18 121.01(19)
C17 C18 C20 109.47(18)
C17 C18 C19 109.17(18)
C20 C18 C19 109.0(2)
C17 C18 C21 109.8(2)
C20 C18 C21 110.2(2)
C19 C18 C21 109.2(2)
C24 C23 C25 110.62(19)
C24 C23 P2 111.50(15)
C25 C23 P2 110.49(15)
C27 C26 C28 109.23(19)
C27 C26 P2 115.70(16)
C28 C26 P2 109.75(14)
Cl1S C1S Cl2S 114.4(3)

loop_
_geom_bond_atom_site_label_1
_geom_bond_atom_site_label_2
_geom_bond_distance
Rh1 P2 2.1911(5)
Rh1 P1 2.2205(5)
Rh1 N1 2.2494(17)
Rh1 Cl1 2.3830(5)
P1 C1 1.8109(19)
P1 C9 1.845(2)
P1 C12 1.851(2)
P2 C15 1.8370(19)
P2 C23 1.852(2)
P2 C26 1.870(2)
N1 C1 1.337(2)
N1 C3 1.379(3)
N2 C1 1.350(2)
N2 C2 1.385(3)
N2 C8 1.459(3)
N3 C15 1.328(2)
N3 C17 1.374(3)
N4 C15 1.366(2)
N4 C16 1.370(3)
N4 C22 1.457(3)
C2 C3 1.362(3)
C3 C4 1.505(3)
C4 C6 1.531(3)
C4 C7 1.532(3)
C4 C5 1.533(3)
C9 C11 1.522(3)
C9 C10 1.523(3)
C12 C13 1.527(3)
C12 C14 1.532(3)
C16 C17 1.357(3)
C17 C18 1.513(3)
C18 C20 1.523(4)
C18 C19 1.533(3)
C18 C21 1.534(4)
C23 C24 1.525(3)
C23 C25 1.527(3)
C26 C27 1.528(3)
C26 C28 1.528(3)
C1S Cl1S 1.714(4)
C1S Cl2S 1.719(5)
